data_7201050
loop_
_publ_author_name
'Shao, Xiangfeng'
'Yamaji, Yuhta'
'Fujiwara, Hideki'
'Sugimoto, Toyonari'

_publ_section_title
;
 Interconvertible bistability in magnetic organic conductors based on bent
 donor molecules, EDO-EDSe-TTFVS(O)
;
_journal_issue 32
_journal_name_full 'Journal of Materials Chemistry'
_journal_page_first 5837
_journal_paper_doi 10.1039/b904061g
_journal_volume 19
_journal_year 2009
_chemical_formula_moiety 'C26 H16 Cl4 Fe O4 S14 Se4 '
_chemical_formula_sum 'C26 H16 Cl4 Fe O4 S14 Se4'
_chemical_formula_weight 1354.75
_chemical_melting_point 523
_space_group_IT_number 14
_symmetry_cell_setting monoclinic
_symmetry_Int_Tables_number 14
_symmetry_space_group_name_Hall '-P 2yab'
_symmetry_space_group_name_H-M 'P 1 21/a 1'
_cell_angle_alpha 90.0000
_cell_angle_beta 113.4368(10)
_cell_angle_gamma 90.0000
_cell_formula_units_Z 4
_cell_length_a 15.9610(6)
_cell_length_b 14.0875(6)
_cell_length_c 20.2992(7)
_cell_measurement_reflns_used 23258
_cell_measurement_temperature 150.1
_cell_measurement_theta_max 27.4
_cell_measurement_theta_min 3.1
_cell_volume 4187.7(3)
_computing_cell_refinement PROCESS-AUTO
_computing_data_collection PROCESS-AUTO
_computing_data_reduction CrystalStructure
_computing_publication_material 'CrystalStructure 3.8'
_computing_structure_refinement CRYSTALS
_computing_structure_solution SIR92
_diffrn_detector_area_resol_mean 10.00
_diffrn_measured_fraction_theta_full 0.988
_diffrn_measured_fraction_theta_max 0.988
_diffrn_measurement_device_type 'Rigaku RAXIS-RAPID'
_diffrn_measurement_method \w
_diffrn_radiation_type 'Mo K\a'
_diffrn_radiation_wavelength 0.71075
_diffrn_reflns_av_R_equivalents 0.082
_diffrn_reflns_limit_h_max 18
_diffrn_reflns_limit_h_min -20
_diffrn_reflns_limit_k_max 18
_diffrn_reflns_limit_k_min -18
_diffrn_reflns_limit_l_max 26
_diffrn_reflns_limit_l_min -25
_diffrn_reflns_number 39303
_diffrn_reflns_theta_full 27.42
_diffrn_reflns_theta_max 27.42
_exptl_absorpt_coefficient_mu 4.826
_exptl_absorpt_correction_T_max 0.908
_exptl_absorpt_correction_T_min 0.182
_exptl_absorpt_correction_type multi-scan
_exptl_absorpt_process_details
;
Higashi, T. (1995). Program for Absorption Correction.
Rigaku Corporation, Tokyo, Japan.
;
_exptl_crystal_colour black
_exptl_crystal_density_diffrn 2.149
_exptl_crystal_density_meas ?
_exptl_crystal_density_method .
_exptl_crystal_description platelet
_exptl_crystal_F_000 2632.00
_exptl_crystal_size_max 0.80
_exptl_crystal_size_mid 0.20
_exptl_crystal_size_min 0.02
_refine_diff_density_max 0.94
_refine_diff_density_min -0.86
_refine_ls_extinction_method none
_refine_ls_goodness_of_fit_ref 1.062
_refine_ls_hydrogen_treatment refall
_refine_ls_number_parameters 494
_refine_ls_number_reflns 5890
_refine_ls_R_factor_gt 0.0379
_refine_ls_shift/su_max 0.0000
_refine_ls_structure_factor_coef F
_refine_ls_weighting_details
;
Chebychev polynomial with 3 parameters (Carruthers & Watkin, 1979)
8.3309 0.3294 5.7074
;
_refine_ls_weighting_scheme calc
_refine_ls_wR_factor_ref 0.0452
_reflns_number_gt 5835
_reflns_number_total 9433
_reflns_threshold_expression F^2^>2.0\s(F^2^)
_cod_data_source_file b904061g.txt
_cod_data_source_block '_FeCl4-L-phase'
_cod_original_formula_sum 'C26 H16 Cl4 Fe O4 S14 Se4 '
_cod_database_code 7201050

loop_
_symmetry_equiv_pos_site_id
_symmetry_equiv_pos_as_xyz
1 +X,+Y,+Z
2 1/2-X,1/2+Y,-Z
3 -X,-Y,-Z
4 1/2+X,1/2-Y,+Z

loop_
_atom_site_label
_atom_site_type_symbol
_atom_site_fract_x
_atom_site_fract_y
_atom_site_fract_z
_atom_site_U_iso_or_equiv
_atom_site_adp_type
_atom_site_occupancy
_atom_site_symmetry_multiplicity
_atom_site_calc_flag
_atom_site_refinement_flags
_atom_site_disorder_assembly
_atom_site_disorder_group
Se(1) Se 0.22429(4) 0.04834(4) 0.23598(3) 0.02686(13) Uani 1.00 1 d . . .
Se(2) Se 0.23053(4) 0.28947(4) 0.18954(3) 0.02585(12) Uani 1.00 1 d . . .
Se(3) Se 0.38793(4) 0.05074(4) 0.81648(3) 0.02862(13) Uani 1.00 1 d . . .
Se(4) Se 0.38478(4) 0.29069(5) 0.86085(3) 0.03647(15) Uani 1.00 1 d . . .
Fe(1) Fe 0.26621(5) 0.36829(6) 0.98234(4) 0.02830(19) Uani 1.00 1 d . . .
Cl(1) Cl 0.19001(9) 0.42408(10) 1.04377(7) 0.0328(3) Uani 1.00 1 d . . .
Cl(2) Cl 0.39984(11) 0.43903(15) 1.01650(9) 0.0543(5) Uani 1.00 1 d . . .
Cl(3) Cl 0.18383(9) 0.39577(10) 0.86865(7) 0.0323(3) Uani 1.00 1 d . . .
Cl(4) Cl 0.29162(13) 0.21586(11) 1.00586(8) 0.0492(4) Uani 1.00 1 d . . .
S(1) S 0.19083(8) 0.17823(8) 0.51358(6) 0.0197(2) Uani 1.00 1 d . . .
S(2) S 0.17354(8) 0.36993(8) 0.56381(6) 0.0203(2) Uani 1.00 1 d . . .
S(3) S 0.16685(8) 0.08308(8) 0.64372(6) 0.0204(2) Uani 1.00 1 d . . .
S(4) S 0.15009(8) 0.27117(8) 0.70361(6) 0.0198(2) Uani 1.00 1 d . . .
S(5) S 0.21522(8) 0.13315(8) 0.37566(6) 0.0213(2) Uani 1.00 1 d . . .
S(6) S 0.21951(8) 0.33193(8) 0.33608(6) 0.0197(2) Uani 1.00 1 d . . .
S(7) S 0.19914(8) 0.46591(8) 0.44380(7) 0.0233(2) Uani 1.00 1 d . . .
S(8) S 0.43525(8) 0.17895(8) 0.53907(6) 0.0191(2) Uani 1.00 1 d . . .
S(9) S 0.45038(8) 0.37497(8) 0.49330(6) 0.0201(2) Uani 1.00 1 d . . .
S(10) S 0.45693(8) 0.10526(8) 0.38865(7) 0.0214(2) Uani 1.00 1 d . . .
S(11) S 0.47111(8) 0.30982(8) 0.35675(6) 0.0218(2) Uani 1.00 1 d . . .
S(12) S 0.42000(8) 0.13233(8) 0.68445(6) 0.0217(2) Uani 1.00 1 d . . .
S(13) S 0.39672(8) 0.33169(9) 0.71395(6) 0.0215(2) Uani 1.00 1 d . . .
S(14) S 0.41991(8) 0.46574(8) 0.61120(7) 0.0235(2) Uani 1.00 1 d . . .
O(1) O 0.4612(2) 0.0629(2) 0.26136(19) 0.0271(9) Uani 1.00 1 d . . .
O(2) O 0.4799(2) 0.2634(2) 0.23415(19) 0.0282(9) Uani 1.00 1 d . . .
O(3) O 0.1386(2) -0.0008(2) 0.74897(18) 0.0241(8) Uani 1.00 1 d . . .
O(4) O 0.1197(2) 0.1818(2) 0.80772(18) 0.0256(9) Uani 1.00 1 d . . .
C(1) C 0.1750(3) 0.2480(3) 0.5784(2) 0.0190(10) Uani 1.00 1 d . . .
C(2) C 0.1651(3) 0.2066(3) 0.6360(2) 0.0189(11) Uani 1.00 1 d . . .
C(3) C 0.2022(3) 0.2729(3) 0.4615(2) 0.0196(11) Uani 1.00 1 d . . .
C(4) C 0.1938(3) 0.3666(3) 0.4846(2) 0.0178(10) Uani 1.00 1 d . . .
C(5) C 0.1443(3) 0.0838(3) 0.7203(2) 0.0211(11) Uani 1.00 1 d . . .
C(6) C 0.1358(3) 0.1704(3) 0.7478(2) 0.0208(11) Uani 1.00 1 d . . .
C(7) C 0.2130(3) 0.2517(3) 0.3983(2) 0.0194(11) Uani 1.00 1 d . . .
C(8) C 0.2254(3) 0.1538(3) 0.2943(2) 0.0212(11) Uani 1.00 1 d . . .
C(9) C 0.2259(3) 0.2447(3) 0.2767(2) 0.0196(11) Uani 1.00 1 d . . .
C(10) C 0.1004(3) 0.0086(3) 0.8030(2) 0.0260(13) Uani 1.00 1 d . . .
C(11) C 0.1394(3) 0.0951(3) 0.8504(2) 0.0289(13) Uani 1.00 1 d . . .
C(12) C 0.1270(4) 0.1068(4) 0.1518(3) 0.0423(16) Uani 1.00 1 d . . .
C(13) C 0.1539(4) 0.1918(4) 0.1220(3) 0.0413(17) Uani 1.00 1 d . . .
C(14) C 0.4505(2) 0.2532(3) 0.4759(2) 0.0177(10) Uani 1.00 1 d . . .
C(15) C 0.4579(3) 0.2245(3) 0.4147(2) 0.0191(11) Uani 1.00 1 d . . .
C(16) C 0.4219(3) 0.2719(3) 0.5931(2) 0.0198(11) Uani 1.00 1 d . . .
C(17) C 0.4290(3) 0.3658(3) 0.5709(2) 0.0216(11) Uani 1.00 1 d . . .
C(18) C 0.4663(3) 0.1347(3) 0.3080(2) 0.0230(12) Uani 1.00 1 d . . .
C(19) C 0.4725(3) 0.2270(3) 0.2941(2) 0.0227(12) Uani 1.00 1 d . . .
C(20) C 0.4116(3) 0.2496(3) 0.6564(2) 0.0185(10) Uani 1.00 1 d . . .
C(21) C 0.4001(3) 0.1557(3) 0.7619(2) 0.0246(12) Uani 1.00 1 d . . .
C(22) C 0.3918(3) 0.2470(3) 0.7748(2) 0.0237(12) Uani 1.00 1 d . . .
C(23) C 0.4278(3) 0.1033(4) 0.1886(2) 0.0280(13) Uani 1.00 1 d . . .
C(24) C 0.4842(3) 0.1877(4) 0.1856(2) 0.0300(13) Uani 1.00 1 d . . .
C(25) C 0.4515(3) 0.1017(4) 0.9145(3) 0.0389(15) Uani 1.00 1 d . . .
C(26) C 0.4828(4) 0.2044(4) 0.9200(3) 0.0384(15) Uani 1.00 1 d . . .
H(1) H 0.0360 0.0156 0.7795 0.032 Uiso 1.00 1 c R . .
H(2) H 0.1141 -0.0468 0.8319 0.032 Uiso 1.00 1 c R . .
H(3) H 0.2037 0.0878 0.8742 0.035 Uiso 1.00 1 c R . .
H(4) H 0.1134 0.0997 0.8849 0.035 Uiso 1.00 1 c R . .
H(5) H 0.1050 0.0602 0.1151 0.046 Uiso 1.00 1 c R . .
H(6) H 0.0792 0.1251 0.1659 0.046 Uiso 1.00 1 c R . .
H(7) H 0.0995 0.2223 0.0909 0.048 Uiso 1.00 1 c R . .
H(8) H 0.1869 0.1697 0.0950 0.048 Uiso 1.00 1 c R . .
H(9) H 0.4303 0.0560 0.1561 0.034 Uiso 1.00 1 c R . .
H(10) H 0.3663 0.1233 0.1752 0.034 Uiso 1.00 1 c R . .
H(11) H 0.4621 0.2115 0.1379 0.037 Uiso 1.00 1 c R . .
H(12) H 0.5459 0.1681 0.1999 0.037 Uiso 1.00 1 c R . .
H(13) H 0.4107 0.0969 0.9380 0.044 Uiso 1.00 1 c R . .
H(14) H 0.5036 0.0632 0.9388 0.043 Uiso 1.00 1 c R . .
H(15) H 0.5314 0.2080 0.9044 0.043 Uiso 1.00 1 c R . .
H(16) H 0.5038 0.2242 0.9687 0.043 Uiso 1.00 1 c R . .

loop_
_atom_site_aniso_label
_atom_site_aniso_U_11
_atom_site_aniso_U_22
_atom_site_aniso_U_33
_atom_site_aniso_U_12
_atom_site_aniso_U_13
_atom_site_aniso_U_23
Se(1) 0.0329(2) 0.0233(2) 0.0260(2) -0.0021(2) 0.0135(2) -0.0057(2)
Se(2) 0.0271(2) 0.0287(2) 0.0228(2) 0.0010(2) 0.0111(2) 0.0041(2)
Se(3) 0.0273(2) 0.0318(2) 0.0263(2) 0.0006(2) 0.0101(2) 0.0070(2)
Se(4) 0.0398(3) 0.0475(3) 0.0240(2) 0.0127(2) 0.0148(2) -0.0011(2)
Fe(1) 0.0280(3) 0.0333(4) 0.0215(3) 0.0016(3) 0.0076(3) -0.0009(3)
Cl(1) 0.0327(6) 0.0390(7) 0.0280(6) -0.0032(5) 0.0135(5) -0.0050(5)
Cl(2) 0.0336(7) 0.0908(14) 0.0412(8) -0.0168(8) 0.0177(6) -0.0195(8)
Cl(3) 0.0407(7) 0.0307(6) 0.0221(5) 0.0065(5) 0.0089(5) 0.0016(5)
Cl(4) 0.0751(11) 0.0377(8) 0.0261(6) 0.0177(7) 0.0108(7) 0.0056(5)
S(1) 0.0237(5) 0.0127(5) 0.0227(5) 0.0001(4) 0.0092(4) -0.0006(4)
S(2) 0.0231(5) 0.0135(5) 0.0241(5) -0.0005(4) 0.0090(4) -0.0014(4)
S(3) 0.0245(5) 0.0139(5) 0.0229(5) 0.0010(4) 0.0093(4) -0.0005(4)
S(4) 0.0210(5) 0.0167(5) 0.0213(5) -0.0012(4) 0.0078(4) -0.0020(4)
S(5) 0.0278(6) 0.0140(5) 0.0247(5) -0.0011(4) 0.0131(5) -0.0003(4)
S(6) 0.0217(5) 0.0153(5) 0.0207(5) 0.0007(4) 0.0069(4) 0.0024(4)
S(7) 0.0264(6) 0.0138(5) 0.0292(6) -0.0005(4) 0.0106(5) 0.0023(4)
S(8) 0.0236(5) 0.0127(5) 0.0207(5) -0.0013(4) 0.0086(4) -0.0001(4)
S(9) 0.0247(5) 0.0127(5) 0.0215(5) -0.0006(4) 0.0076(4) 0.0008(4)
S(10) 0.0223(5) 0.0152(5) 0.0255(5) -0.0001(4) 0.0081(4) -0.0007(4)
S(11) 0.0244(5) 0.0172(5) 0.0222(5) -0.0014(4) 0.0077(4) 0.0005(4)
S(12) 0.0272(6) 0.0176(5) 0.0211(5) -0.0005(4) 0.0104(4) -0.0001(4)
S(13) 0.0220(5) 0.0197(5) 0.0223(5) 0.0006(4) 0.0082(4) -0.0042(4)
S(14) 0.0259(6) 0.0152(5) 0.0284(6) 0.0005(4) 0.0098(5) -0.0035(4)
O(1) 0.0304(19) 0.0242(18) 0.0282(18) -0.0008(14) 0.0134(15) -0.0071(14)
O(2) 0.0317(19) 0.031(2) 0.0242(17) -0.0012(15) 0.0132(15) 0.0050(15)
O(3) 0.0340(19) 0.0159(16) 0.0232(17) -0.0024(14) 0.0122(15) 0.0003(13)
O(4) 0.0339(19) 0.0242(18) 0.0217(17) 0.0025(15) 0.0143(15) 0.0035(14)
C(1) 0.018(2) 0.014(2) 0.022(2) -0.0004(17) 0.0054(18) -0.0051(17)
C(2) 0.018(2) 0.014(2) 0.021(2) 0.0019(17) 0.0044(18) -0.0014(17)
C(3) 0.017(2) 0.015(2) 0.024(2) -0.0034(17) 0.0054(18) -0.0015(18)
C(4) 0.018(2) 0.014(2) 0.021(2) 0.0010(17) 0.0077(18) -0.0011(17)
C(5) 0.017(2) 0.021(2) 0.025(2) -0.0020(18) 0.0075(19) 0.0029(19)
C(6) 0.021(2) 0.025(2) 0.016(2) 0.0003(19) 0.0077(18) 0.0014(18)
C(7) 0.017(2) 0.013(2) 0.027(2) -0.0038(16) 0.0075(18) 0.0025(17)
C(8) 0.021(2) 0.025(2) 0.019(2) -0.0011(18) 0.0095(19) -0.0026(18)
C(9) 0.020(2) 0.020(2) 0.021(2) -0.0000(18) 0.0107(18) 0.0013(18)
C(10) 0.031(2) 0.025(2) 0.024(2) -0.000(2) 0.012(2) 0.0049(19)
C(11) 0.041(3) 0.028(2) 0.018(2) 0.000(2) 0.012(2) 0.005(2)
C(12) 0.040(3) 0.047(3) 0.027(2) -0.014(2) -0.000(2) -0.002(2)
C(13) 0.052(3) 0.046(3) 0.022(2) -0.006(2) 0.010(2) -0.003(2)
C(14) 0.014(2) 0.013(2) 0.022(2) 0.0027(16) 0.0029(17) 0.0055(17)
C(15) 0.013(2) 0.019(2) 0.022(2) 0.0008(17) 0.0033(18) 0.0007(18)
C(16) 0.013(2) 0.020(2) 0.022(2) 0.0028(17) 0.0033(18) -0.0004(18)
C(17) 0.013(2) 0.023(2) 0.024(2) -0.0016(18) 0.0022(18) -0.0004(19)
C(18) 0.027(2) 0.021(2) 0.022(2) 0.0001(19) 0.010(2) -0.0023(18)
C(19) 0.023(2) 0.025(2) 0.020(2) 0.0024(19) 0.0084(19) 0.0016(19)
C(20) 0.015(2) 0.015(2) 0.023(2) 0.0038(17) 0.0045(18) -0.0019(17)
C(21) 0.019(2) 0.038(3) 0.016(2) -0.004(2) 0.0073(18) 0.001(2)
C(22) 0.019(2) 0.032(2) 0.020(2) 0.001(2) 0.0087(19) -0.0005(19)
C(23) 0.026(2) 0.038(3) 0.020(2) 0.001(2) 0.009(2) -0.004(2)
C(24) 0.030(2) 0.038(3) 0.025(2) -0.000(2) 0.014(2) -0.006(2)
C(25) 0.029(2) 0.055(3) 0.025(2) 0.004(2) 0.002(2) 0.004(2)
C(26) 0.030(2) 0.054(3) 0.024(2) 0.001(2) 0.003(2) -0.004(2)

loop_
_atom_type_symbol
_atom_type_description
_atom_type_scat_dispersion_real
_atom_type_scat_dispersion_imag
_atom_type_scat_source
C C 0.003 0.002
;
International Tables for Crystallography
(1992, Vol. C, Tables 4.2.6.8 and 6.1.1.4)
;
H H 0.000 0.000
;
International Tables for Crystallography
(1992, Vol. C, Table 6.1.1.4)
;
Cl Cl 0.148 0.159
;
International Tables for Crystallography
(1992, Vol. C, Tables 4.2.6.8 and 6.1.1.4)
;
Fe Fe 0.346 0.844
;
International Tables for Crystallography
(1992, Vol. C, Tables 4.2.6.8 and 6.1.1.4)
;
O O 0.011 0.006
;
International Tables for Crystallography
(1992, Vol. C, Tables 4.2.6.8 and 6.1.1.4)
;
S S 0.125 0.123
;
International Tables for Crystallography
(1992, Vol. C, Tables 4.2.6.8 and 6.1.1.4)
;
Se Se -0.093 2.226
;
International Tables for Crystallography
(1992, Vol. C, Tables 4.2.6.8 and 6.1.1.4)
;

loop_
_geom_angle_atom_site_label_1
_geom_angle_atom_site_label_2
_geom_angle_atom_site_label_3
_geom_angle
_geom_angle_publ_flag
_geom_angle_site_symmetry_1
_geom_angle_site_symmetry_2
_geom_angle_site_symmetry_3
C(8) Se(1) C(12) 91.3(2) yes . . .
C(9) Se(2) C(13) 99.8(2) yes . . .
C(21) Se(3) C(25) 100.0(2) yes . . .
C(22) Se(4) C(26) 92.2(2) yes . . .
Cl(1) Fe(1) Cl(2) 110.11(7) yes . . .
Cl(1) Fe(1) Cl(3) 107.35(6) yes . . .
Cl(1) Fe(1) Cl(4) 108.69(7) yes . . .
Cl(2) Fe(1) Cl(3) 110.64(7) yes . . .
Cl(2) Fe(1) Cl(4) 107.54(7) yes . . .
Cl(3) Fe(1) Cl(4) 112.50(6) yes . . .
C(1) S(1) C(3) 96.1(2) yes . . .
C(1) S(2) C(4) 97.7(2) yes . . .
C(2) S(3) C(5) 94.2(2) yes . . .
C(2) S(4) C(6) 93.9(2) yes . . .
C(7) S(5) C(8) 96.3(2) yes . . .
C(7) S(6) C(9) 94.6(2) yes . . .
C(14) S(8) C(16) 95.6(2) yes . . .
C(14) S(9) C(17) 97.2(2) yes . . .
C(15) S(10) C(18) 93.5(2) yes . . .
C(15) S(11) C(19) 94.1(2) yes . . .
C(20) S(12) C(21) 95.6(2) yes . . .
C(20) S(13) C(22) 94.5(2) yes . . .
C(18) O(1) C(23) 107.9(3) yes . . .
C(19) O(2) C(24) 111.5(4) yes . . .
C(5) O(3) C(10) 111.4(4) yes . . .
C(6) O(4) C(11) 111.2(4) yes . . .
S(1) C(1) S(2) 115.1(3) yes . . .
S(1) C(1) C(2) 120.4(3) yes . . .
S(2) C(1) C(2) 124.5(4) yes . . .
S(3) C(2) S(4) 116.9(3) yes . . .
S(3) C(2) C(1) 119.8(3) yes . . .
S(4) C(2) C(1) 123.3(3) yes . . .
S(1) C(3) C(4) 117.4(4) yes . . .
S(1) C(3) C(7) 118.1(3) yes . . .
C(4) C(3) C(7) 124.3(4) yes . . .
S(2) C(4) S(7) 120.1(2) yes . . .
S(2) C(4) C(3) 113.6(3) yes . . .
S(7) C(4) C(3) 126.3(4) yes . . .
S(3) C(5) O(3) 117.2(3) yes . . .
S(3) C(5) C(6) 117.5(4) yes . . .
O(3) C(5) C(6) 125.3(5) yes . . .
S(4) C(6) O(4) 118.6(3) yes . . .
S(4) C(6) C(5) 117.5(4) yes . . .
O(4) C(6) C(5) 123.9(4) yes . . .
S(5) C(7) S(6) 115.0(3) yes . . .
S(5) C(7) C(3) 118.3(3) yes . . .
S(6) C(7) C(3) 126.7(3) yes . . .
Se(1) C(8) S(5) 118.6(2) yes . . .
Se(1) C(8) C(9) 125.8(4) yes . . .
S(5) C(8) C(9) 115.3(4) yes . . .
Se(2) C(9) S(6) 116.2(2) yes . . .
Se(2) C(9) C(8) 125.1(4) yes . . .
S(6) C(9) C(8) 118.8(4) yes . . .
O(3) C(10) C(11) 111.1(4) yes . . .
O(4) C(11) C(10) 110.9(3) yes . . .
Se(1) C(12) C(13) 115.7(4) yes . . .
Se(2) C(13) C(12) 118.6(4) yes . . .
S(8) C(14) S(9) 115.3(2) yes . . .
S(8) C(14) C(15) 125.7(3) yes . . .
S(9) C(14) C(15) 118.9(3) yes . . .
S(10) C(15) S(11) 116.2(3) yes . . .
S(10) C(15) C(14) 124.5(3) yes . . .
S(11) C(15) C(14) 119.3(3) yes . . .
S(8) C(16) C(17) 116.6(4) yes . . .
S(8) C(16) C(20) 119.4(3) yes . . .
C(17) C(16) C(20) 123.8(4) yes . . .
S(9) C(17) S(14) 117.9(3) yes . . .
S(9) C(17) C(16) 115.2(4) yes . . .
S(14) C(17) C(16) 126.9(4) yes . . .
S(10) C(18) O(1) 118.0(3) yes . . .
S(10) C(18) C(19) 117.8(4) yes . . .
O(1) C(18) C(19) 124.0(5) yes . . .
S(11) C(19) O(2) 115.5(3) yes . . .
S(11) C(19) C(18) 118.3(4) yes . . .
O(2) C(19) C(18) 126.2(4) yes . . .
S(12) C(20) S(13) 115.4(3) yes . . .
S(12) C(20) C(16) 119.7(3) yes . . .
S(13) C(20) C(16) 124.9(3) yes . . .
Se(3) C(21) S(12) 118.2(3) yes . . .
Se(3) C(21) C(22) 126.6(4) yes . . .
S(12) C(21) C(22) 115.2(4) yes . . .
Se(4) C(22) S(13) 117.8(2) yes . . .
Se(4) C(22) C(21) 122.8(4) yes . . .
S(13) C(22) C(21) 119.2(4) yes . . .
O(1) C(23) C(24) 111.2(3) yes . . .
O(2) C(24) C(23) 110.9(5) yes . . .
Se(3) C(25) C(26) 116.2(4) yes . . .
Se(4) C(26) C(25) 112.6(3) yes . . .
O(3) C(10) H(1) 109.0 no . . .
O(3) C(10) H(2) 109.1 no . . .
C(11) C(10) H(1) 108.8 no . . .
C(11) C(10) H(2) 109.3 no . . .
H(1) C(10) H(2) 109.5 no . . .
O(4) C(11) H(3) 109.1 no . . .
O(4) C(11) H(4) 109.1 no . . .
C(10) C(11) H(3) 108.8 no . . .
C(10) C(11) H(4) 109.4 no . . .
H(3) C(11) H(4) 109.5 no . . .
Se(1) C(12) H(5) 108.0 no . . .
Se(1) C(12) H(6) 107.6 no . . .
C(13) C(12) H(5) 108.4 no . . .
C(13) C(12) H(6) 107.5 no . . .
H(5) C(12) H(6) 109.5 no . . .
Se(2) C(13) H(7) 107.2 no . . .
Se(2) C(13) H(8) 107.2 no . . .
C(12) C(13) H(7) 107.5 no . . .
C(12) C(13) H(8) 106.8 no . . .
H(7) C(13) H(8) 109.5 no . . .
O(1) C(23) H(9) 109.1 no . . .
O(1) C(23) H(10) 108.9 no . . .
C(24) C(23) H(9) 109.5 no . . .
C(24) C(23) H(10) 108.6 no . . .
H(9) C(23) H(10) 109.5 no . . .
O(2) C(24) H(11) 109.2 no . . .
O(2) C(24) H(12) 108.9 no . . .
C(23) C(24) H(11) 109.5 no . . .
C(23) C(24) H(12) 108.8 no . . .
H(11) C(24) H(12) 109.5 no . . .
Se(3) C(25) H(13) 107.5 no . . .
Se(3) C(25) H(14) 107.9 no . . .
C(26) C(25) H(13) 107.4 no . . .
C(26) C(25) H(14) 108.1 no . . .
H(13) C(25) H(14) 109.5 no . . .
Se(4) C(26) H(15) 108.7 no . . .
Se(4) C(26) H(16) 108.7 no . . .
C(25) C(26) H(15) 108.3 no . . .
C(25) C(26) H(16) 109.1 no . . .
H(15) C(26) H(16) 109.5 no . . .

loop_
_geom_bond_atom_site_label_1
_geom_bond_atom_site_label_2
_geom_bond_distance
_geom_bond_publ_flag
_geom_bond_site_symmetry_1
_geom_bond_site_symmetry_2
Se(1) C(8) 1.895(5) yes . .
Se(1) C(12) 1.974(5) yes . .
Se(2) C(9) 1.907(5) yes . .
Se(2) C(13) 1.984(5) yes . .
Se(3) C(21) 1.903(5) yes . .
Se(3) C(25) 1.974(5) yes . .
Se(4) C(22) 1.897(5) yes . .
Se(4) C(26) 1.968(5) yes . .
Fe(1) Cl(1) 2.2042(19) yes . .
Fe(1) Cl(2) 2.2015(19) yes . .
Fe(1) Cl(3) 2.1888(13) yes . .
Fe(1) Cl(4) 2.2022(17) yes . .
S(1) C(1) 1.740(5) yes . .
S(1) C(3) 1.756(5) yes . .
S(2) C(1) 1.742(4) yes . .
S(2) C(4) 1.763(5) yes . .
S(3) C(2) 1.747(4) yes . .
S(3) C(5) 1.729(6) yes . .
S(4) C(2) 1.740(5) yes . .
S(4) C(6) 1.741(5) yes . .
S(5) C(7) 1.736(4) yes . .
S(5) C(8) 1.747(5) yes . .
S(6) C(7) 1.729(5) yes . .
S(6) C(9) 1.753(5) yes . .
S(7) C(4) 1.645(4) yes . .
S(8) C(14) 1.745(5) yes . .
S(8) C(16) 1.774(5) yes . .
S(9) C(14) 1.751(4) yes . .
S(9) C(17) 1.744(5) yes . .
S(10) C(15) 1.760(4) yes . .
S(10) C(18) 1.751(5) yes . .
S(11) C(15) 1.752(5) yes . .
S(11) C(19) 1.733(5) yes . .
S(12) C(20) 1.736(4) yes . .
S(12) C(21) 1.755(5) yes . .
S(13) C(20) 1.726(5) yes . .
S(13) C(22) 1.741(5) yes . .
S(14) C(17) 1.664(5) yes . .
O(1) C(18) 1.366(6) yes . .
O(1) C(23) 1.471(6) yes . .
O(2) C(19) 1.368(7) yes . .
O(2) C(24) 1.473(7) yes . .
O(3) C(5) 1.346(6) yes . .
O(3) C(10) 1.457(7) yes . .
O(4) C(6) 1.350(7) yes . .
O(4) C(11) 1.457(6) yes . .
C(1) C(2) 1.371(7) yes . .
C(3) C(4) 1.424(6) yes . .
C(3) C(7) 1.394(8) yes . .
C(5) C(6) 1.370(7) yes . .
C(8) C(9) 1.331(6) yes . .
C(10) C(11) 1.523(7) yes . .
C(12) C(13) 1.481(9) yes . .
C(14) C(15) 1.356(7) yes . .
C(16) C(17) 1.416(7) yes . .
C(16) C(20) 1.395(7) yes . .
C(18) C(19) 1.343(7) yes . .
C(21) C(22) 1.330(7) yes . .
C(23) C(24) 1.508(8) yes . .
C(25) C(26) 1.521(9) yes . .
C(10) H(1) 0.950 no . .
C(10) H(2) 0.950 no . .
C(11) H(3) 0.950 no . .
C(11) H(4) 0.950 no . .
C(12) H(5) 0.950 no . .
C(12) H(6) 0.950 no . .
C(13) H(7) 0.950 no . .
C(13) H(8) 0.950 no . .
C(23) H(9) 0.950 no . .
C(23) H(10) 0.950 no . .
C(24) H(11) 0.950 no . .
C(24) H(12) 0.950 no . .
C(25) H(13) 0.950 no . .
C(25) H(14) 0.950 no . .
C(26) H(15) 0.950 no . .
C(26) H(16) 0.950 no . .

loop_
_geom_contact_atom_site_label_1
_geom_contact_atom_site_label_2
_geom_contact_distance
_geom_contact_publ_flag
_geom_contact_site_symmetry_1
_geom_contact_site_symmetry_2
Se(1) Cl(3) 3.7093(17) ? . 2_546
Se(1) S(10) 3.8576(11) ? . .
Se(1) S(13) 3.9548(14) ? . 2_546
Se(1) O(1) 3.614(3) ? . .
Se(1) C(18) 3.748(5) ? . .
Se(1) C(23) 3.815(6) ? . .
Se(2) Cl(1) 3.3538(15) ? . 1_554
Se(2) S(11) 3.9975(10) ? . .
Se(2) O(2) 3.732(3) ? . .
Se(2) O(3) 3.546(3) ? . 2_556
Se(2) C(19) 3.698(4) ? . .
Se(2) C(24) 3.914(6) ? . 4_455
Se(3) Cl(1) 3.9479(17) ? . 2_547
Se(3) S(3) 3.8876(10) ? . .
Se(3) O(1) 3.726(4) ? . 3_656
Se(3) O(3) 3.729(3) ? . .
Se(3) C(5) 3.621(4) ? . .
Se(3) C(23) 3.690(5) ? . 3_656
Se(3) C(24) 3.939(5) ? . 3_656
Se(4) Fe(1) 3.8172(11) ? . .
Se(4) Cl(2) 3.715(2) ? . .
Se(4) Cl(3) 3.5927(16) ? . .
Se(4) Cl(4) 3.933(2) ? . .
Se(4) S(4) 3.8450(11) ? . .
Fe(1) Se(4) 3.8172(11) ? . .
Cl(1) Se(2) 3.3538(15) ? . 1_556
Cl(1) Se(3) 3.9479(17) ? . 2_557
Cl(1) C(10) 3.743(4) ? . 2_557
Cl(1) C(11) 3.630(5) ? . 2_557
Cl(1) C(13) 3.781(6) ? . 1_556
Cl(1) C(25) 3.687(7) ? . 2_557
Cl(1) C(25) 3.683(5) ? . 4_455
Cl(1) C(26) 3.731(5) ? . 4_455
Cl(2) Se(4) 3.715(2) ? . .
Cl(2) Cl(2) 3.915(2) ? . 3_667
Cl(2) C(10) 3.795(6) ? . 2_557
Cl(2) C(11) 3.725(6) ? . 2_557
Cl(2) C(12) 3.631(5) ? . 4_556
Cl(3) Se(1) 3.7093(17) ? . 2_556
Cl(3) Se(4) 3.5927(16) ? . .
Cl(3) S(4) 3.6276(18) ? . .
Cl(3) O(1) 3.606(3) ? . 2_556
Cl(3) O(4) 3.265(3) ? . .
Cl(3) C(6) 3.897(5) ? . .
Cl(3) C(23) 3.379(5) ? . 2_556
Cl(4) Se(4) 3.933(2) ? . .
Cl(4) O(4) 3.894(3) ? . .
Cl(4) C(11) 3.558(4) ? . .
Cl(4) C(13) 3.824(8) ? . 1_556
Cl(4) C(23) 3.819(4) ? . 1_556
Cl(4) C(24) 3.741(4) ? . 1_556
S(1) S(7) 3.4015(15) ? . 2_546
S(1) S(8) 3.7258(18) ? . .
S(1) S(9) 3.7687(18) ? . 4_455
S(1) S(11) 3.6852(13) ? . 4_455
S(1) S(12) 3.9669(13) ? . .
S(1) S(14) 3.8651(15) ? . 2_546
S(1) C(14) 3.728(4) ? . 4_455
S(1) C(15) 3.714(4) ? . 4_455
S(1) C(16) 3.635(4) ? . .
S(1) C(20) 3.702(4) ? . .
S(2) S(8) 3.6976(18) ? . 4_455
S(2) S(10) 3.8651(14) ? . 4_455
S(2) S(13) 3.6921(14) ? . .
S(2) S(14) 3.8989(17) ? . .
S(2) C(14) 3.716(4) ? . 4_455
S(2) C(15) 3.807(4) ? . 4_455
S(2) C(20) 3.894(4) ? . .
S(3) Se(3) 3.8876(10) ? . .
S(3) S(6) 3.9223(16) ? . 2_546
S(3) S(7) 3.671(2) ? . 2_546
S(3) S(9) 3.9614(15) ? . 2_546
S(3) S(9) 3.6357(13) ? . 4_455
S(3) S(12) 3.8514(17) ? . .
S(3) S(14) 3.7913(18) ? . 4_455
S(3) C(17) 3.558(4) ? . 4_455
S(3) C(21) 3.682(4) ? . .
S(4) Se(4) 3.8450(11) ? . .
S(4) Cl(3) 3.6276(18) ? . .
S(4) S(8) 3.7812(13) ? . 4_455
S(4) S(12) 3.7882(18) ? . 4_455
S(4) S(13) 3.9509(18) ? . .
S(4) C(16) 3.488(4) ? . 4_455
S(4) C(17) 3.984(4) ? . 4_455
S(4) C(20) 3.548(4) ? . 4_455
S(4) C(22) 3.557(4) ? . .
S(5) S(8) 3.8061(13) ? . .
S(5) S(10) 3.7813(19) ? . .
S(5) S(11) 3.8450(18) ? . 4_455
S(5) S(14) 3.2776(18) ? . 2_546
S(5) O(2) 3.988(3) ? . 4_455
S(5) C(14) 3.877(4) ? . .
S(5) C(15) 3.853(4) ? . .
S(6) S(3) 3.9223(16) ? . 2_556
S(6) S(9) 3.8440(13) ? . .
S(6) S(11) 3.8806(18) ? . .
S(6) O(2) 3.798(3) ? . 4_455
S(6) C(14) 3.816(3) ? . .
S(6) C(15) 3.805(4) ? . .
S(6) C(18) 3.879(5) ? . 4_455
S(6) C(19) 3.779(5) ? . 4_455
S(6) C(24) 3.793(4) ? . 4_455
S(7) S(1) 3.4015(15) ? . 2_556
S(7) S(3) 3.671(2) ? . 2_556
S(7) S(8) 3.7845(17) ? . 2_556
S(7) S(9) 3.9403(17) ? . .
S(7) S(10) 3.7096(17) ? . 4_455
S(7) S(12) 3.4572(15) ? . 2_556
S(7) S(14) 3.7998(14) ? . .
S(7) C(17) 3.817(4) ? . .
S(7) C(18) 3.907(4) ? . 4_455
S(8) S(1) 3.7258(18) ? . .
S(8) S(2) 3.6976(18) ? . 4_555
S(8) S(4) 3.7812(13) ? . 4_555
S(8) S(5) 3.8061(13) ? . .
S(8) S(7) 3.7845(17) ? . 2_546
S(8) C(1) 3.729(5) ? . 4_555
S(8) C(2) 3.767(4) ? . 4_555
S(8) C(3) 3.661(4) ? . .
S(8) C(7) 3.706(4) ? . .
S(9) S(1) 3.7687(18) ? . 4_555
S(9) S(3) 3.9614(15) ? . 2_556
S(9) S(3) 3.6357(13) ? . 4_555
S(9) S(6) 3.8440(13) ? . .
S(9) S(7) 3.9403(17) ? . .
S(9) S(9) 3.8275(16) ? . 3_666
S(9) C(1) 3.730(4) ? . 4_555
S(9) C(2) 3.683(4) ? . 4_555
S(9) C(7) 3.909(4) ? . .
S(10) Se(1) 3.8576(11) ? . .
S(10) S(2) 3.8651(14) ? . 4_555
S(10) S(5) 3.7813(19) ? . .
S(10) S(7) 3.7096(17) ? . 4_555
S(10) C(3) 3.982(4) ? . 4_555
S(10) C(4) 3.520(4) ? . 4_555
S(10) C(8) 3.487(4) ? . .
S(10) C(9) 3.994(4) ? . .
S(11) Se(2) 3.9975(10) ? . .
S(11) S(1) 3.6852(13) ? . 4_555
S(11) S(5) 3.8450(18) ? . 4_555
S(11) S(6) 3.8806(18) ? . .
S(11) S(14) 3.5420(16) ? . 3_666
S(11) O(3) 3.435(3) ? . 2_556
S(11) C(3) 3.640(4) ? . 4_555
S(11) C(7) 3.712(5) ? . 4_555
S(11) C(9) 3.706(4) ? . .
S(12) S(1) 3.9669(13) ? . .
S(12) S(3) 3.8514(17) ? . .
S(12) S(4) 3.7882(18) ? . 4_555
S(12) S(7) 3.4572(15) ? . 2_546
S(12) O(1) 3.272(3) ? . 3_656
S(12) C(1) 3.986(4) ? . .
S(12) C(2) 3.928(5) ? . .
S(13) Se(1) 3.9548(14) ? . 2_556
S(13) S(2) 3.6921(14) ? . .
S(13) S(4) 3.9509(18) ? . .
S(13) O(4) 3.306(3) ? . 4_555
S(13) C(1) 3.707(4) ? . .
S(13) C(2) 3.824(4) ? . .
S(13) C(6) 3.599(5) ? . 4_555
S(13) C(10) 3.771(5) ? . 4_555
S(13) C(11) 3.899(5) ? . 4_555
S(14) S(1) 3.8651(15) ? . 2_556
S(14) S(2) 3.8989(17) ? . .
S(14) S(3) 3.7913(18) ? . 4_555
S(14) S(5) 3.2776(18) ? . 2_556
S(14) S(7) 3.7998(14) ? . .
S(14) S(11) 3.5420(16) ? . 3_666
S(14) O(3) 3.533(3) ? . 4_555
S(14) C(4) 3.768(4) ? . .
S(14) C(5) 3.451(4) ? . 4_555
S(14) C(6) 3.955(4) ? . 4_555
S(14) C(10) 3.829(4) ? . 4_555
O(1) Se(1) 3.614(3) ? . .
O(1) Se(3) 3.726(4) ? . 3_656
O(1) Cl(3) 3.606(3) ? . 2_546
O(1) S(12) 3.272(3) ? . 3_656
O(1) C(21) 3.929(6) ? . 3_656
O(2) Se(2) 3.732(3) ? . .
O(2) S(5) 3.988(3) ? . 4_555
O(2) S(6) 3.798(3) ? . 4_555
O(2) O(3) 3.903(5) ? . 2_556
O(2) C(7) 3.890(5) ? . 4_555
O(2) C(8) 3.796(6) ? . 4_555
O(2) C(9) 3.673(6) ? . 4_555
O(2) C(10) 3.657(6) ? . 2_556
O(2) C(12) 3.844(8) ? . 4_555
O(3) Se(2) 3.546(3) ? . 2_546
O(3) Se(3) 3.729(3) ? . .
O(3) S(11) 3.435(3) ? . 2_546
O(3) S(14) 3.533(3) ? . 4_455
O(3) O(2) 3.903(5) ? . 2_546
O(4) Cl(3) 3.265(3) ? . .
O(4) Cl(4) 3.894(3) ? . .
O(4) S(13) 3.306(3) ? . 4_455
O(4) C(20) 3.644(4) ? . 4_455
O(4) C(21) 3.974(6) ? . 4_455
O(4) C(22) 3.570(6) ? . 4_455
C(1) S(8) 3.729(5) ? . 4_455
C(1) S(9) 3.730(4) ? . 4_455
C(1) S(12) 3.986(4) ? . .
C(1) S(13) 3.707(4) ? . .
C(1) C(14) 3.352(5) ? . 4_455
C(1) C(15) 3.747(5) ? . 4_455
C(1) C(16) 3.848(7) ? . .
C(1) C(20) 3.467(6) ? . .
C(2) S(8) 3.767(4) ? . 4_455
C(2) S(9) 3.683(4) ? . 4_455
C(2) S(12) 3.928(5) ? . .
C(2) S(13) 3.824(4) ? . .
C(2) C(14) 3.709(5) ? . 4_455
C(2) C(16) 3.637(6) ? . 4_455
C(2) C(17) 3.610(6) ? . 4_455
C(2) C(20) 3.838(7) ? . .
C(2) C(21) 3.673(5) ? . .
C(2) C(22) 3.639(5) ? . .
C(3) S(8) 3.661(4) ? . .
C(3) S(10) 3.982(4) ? . 4_455
C(3) S(11) 3.640(4) ? . 4_455
C(3) C(14) 3.866(7) ? . .
C(3) C(15) 3.629(6) ? . 4_455
C(3) C(16) 3.461(5) ? . .
C(3) C(17) 3.653(5) ? . .
C(3) C(19) 3.883(5) ? . 4_455
C(4) S(10) 3.520(4) ? . 4_455
C(4) S(14) 3.768(4) ? . .
C(4) C(15) 3.687(6) ? . 4_455
C(4) C(16) 3.675(5) ? . .
C(4) C(17) 3.453(6) ? . .
C(4) C(18) 3.959(5) ? . 4_455
C(5) Se(3) 3.621(4) ? . .
C(5) S(14) 3.451(4) ? . 4_455
C(5) C(17) 3.637(5) ? . 4_455
C(5) C(21) 3.958(7) ? . .
C(6) Cl(3) 3.897(5) ? . .
C(6) S(13) 3.599(5) ? . 4_455
C(6) S(14) 3.955(4) ? . 4_455
C(6) C(16) 3.695(5) ? . 4_455
C(6) C(17) 3.824(5) ? . 4_455
C(6) C(20) 3.498(6) ? . 4_455
C(7) S(8) 3.706(4) ? . .
C(7) S(9) 3.909(4) ? . .
C(7) S(11) 3.712(5) ? . 4_455
C(7) O(2) 3.890(5) ? . 4_455
C(7) C(14) 3.479(6) ? . .
C(7) C(15) 3.807(7) ? . .
C(7) C(18) 3.960(6) ? . 4_455
C(7) C(19) 3.583(6) ? . 4_455
C(8) S(10) 3.487(4) ? . .
C(8) O(2) 3.796(6) ? . 4_455
C(8) C(15) 3.677(5) ? . .
C(8) C(18) 3.753(7) ? . .
C(9) S(10) 3.994(4) ? . .
C(9) S(11) 3.706(4) ? . .
C(9) O(2) 3.673(6) ? . 4_455
C(9) C(15) 3.658(5) ? . .
C(9) C(18) 3.948(7) ? . .
C(9) C(19) 3.817(7) ? . .
C(9) C(24) 3.680(6) ? . 4_455
C(10) Cl(1) 3.743(4) ? . 2_547
C(10) Cl(2) 3.795(6) ? . 2_547
C(10) S(13) 3.771(5) ? . 4_455
C(10) S(14) 3.829(4) ? . 4_455
C(10) O(2) 3.657(6) ? . 2_546
C(11) Cl(1) 3.630(5) ? . 2_547
C(11) Cl(2) 3.725(6) ? . 2_547
C(11) Cl(4) 3.558(4) ? . .
C(11) S(13) 3.899(5) ? . 4_455
C(12) Cl(2) 3.631(5) ? . 4_454
C(12) O(2) 3.844(8) ? . 4_455
C(12) C(24) 3.911(9) ? . 4_455
C(13) Cl(1) 3.781(6) ? . 1_554
C(13) Cl(4) 3.824(8) ? . 1_554
C(13) C(24) 3.831(10) ? . 4_455
C(14) S(1) 3.728(4) ? . 4_555
C(14) S(2) 3.716(4) ? . 4_555
C(14) S(5) 3.877(4) ? . .
C(14) S(6) 3.816(3) ? . .
C(14) C(1) 3.352(5) ? . 4_555
C(14) C(2) 3.709(5) ? . 4_555
C(14) C(3) 3.866(7) ? . .
C(14) C(7) 3.479(6) ? . .
C(15) S(1) 3.714(4) ? . 4_555
C(15) S(2) 3.807(4) ? . 4_555
C(15) S(5) 3.853(4) ? . .
C(15) S(6) 3.805(4) ? . .
C(15) C(1) 3.747(5) ? . 4_555
C(15) C(3) 3.629(6) ? . 4_555
C(15) C(4) 3.687(6) ? . 4_555
C(15) C(7) 3.807(7) ? . .
C(15) C(8) 3.677(5) ? . .
C(15) C(9) 3.658(5) ? . .
C(16) S(1) 3.635(4) ? . .
C(16) S(4) 3.488(4) ? . 4_555
C(16) C(1) 3.848(7) ? . .
C(16) C(2) 3.637(6) ? . 4_555
C(16) C(3) 3.461(5) ? . .
C(16) C(4) 3.675(5) ? . .
C(16) C(6) 3.695(5) ? . 4_555
C(17) S(3) 3.558(4) ? . 4_555
C(17) S(4) 3.984(4) ? . 4_555
C(17) S(7) 3.817(4) ? . .
C(17) C(2) 3.610(6) ? . 4_555
C(17) C(3) 3.653(5) ? . .
C(17) C(4) 3.453(6) ? . .
C(17) C(5) 3.637(5) ? . 4_555
C(17) C(6) 3.824(5) ? . 4_555
C(18) Se(1) 3.748(5) ? . .
C(18) S(6) 3.879(5) ? . 4_555
C(18) S(7) 3.907(4) ? . 4_555
C(18) C(4) 3.959(5) ? . 4_555
C(18) C(7) 3.960(6) ? . 4_555
C(18) C(8) 3.753(7) ? . .
C(18) C(9) 3.948(7) ? . .
C(19) Se(2) 3.698(4) ? . .
C(19) S(6) 3.779(5) ? . 4_555
C(19) C(3) 3.883(5) ? . 4_555
C(19) C(7) 3.583(6) ? . 4_555
C(19) C(9) 3.817(7) ? . .
C(20) S(1) 3.702(4) ? . .
C(20) S(2) 3.894(4) ? . .
C(20) S(4) 3.548(4) ? . 4_555
C(20) O(4) 3.644(4) ? . 4_555
C(20) C(1) 3.467(6) ? . .
C(20) C(2) 3.838(7) ? . .
C(20) C(6) 3.498(6) ? . 4_555
C(21) S(3) 3.682(4) ? . .
C(21) O(1) 3.929(6) ? . 3_656
C(21) O(4) 3.974(6) ? . 4_555
C(21) C(2) 3.673(5) ? . .
C(21) C(5) 3.958(7) ? . .
C(22) S(4) 3.557(4) ? . .
C(22) O(4) 3.570(6) ? . 4_555
C(22) C(2) 3.639(5) ? . .
C(23) Se(1) 3.815(6) ? . .
C(23) Se(3) 3.690(5) ? . 3_656
C(23) Cl(3) 3.379(5) ? . 2_546
C(23) Cl(4) 3.819(4) ? . 1_554
C(24) Se(2) 3.914(6) ? . 4_555
C(24) Se(3) 3.939(5) ? . 3_656
C(24) Cl(4) 3.741(4) ? . 1_554
C(24) S(6) 3.793(4) ? . 4_555
C(24) C(9) 3.680(6) ? . 4_555
C(24) C(12) 3.911(9) ? . 4_555
C(24) C(13) 3.831(10) ? . 4_555
C(25) Cl(1) 3.687(7) ? . 2_547
C(25) Cl(1) 3.683(5) ? . 4_555
C(26) Cl(1) 3.731(5) ? . 4_555
Se(1) H(10) 3.163 ? . .
Se(2) H(2) 3.538 ? . 2_556
Se(2) H(10) 3.281 ? . .
Se(2) H(11) 3.985 ? . 4_455
Se(2) H(12) 3.096 ? . 4_455
Se(3) H(3) 3.610 ? . .
Se(3) H(9) 3.115 ? . 3_656
Se(3) H(12) 3.318 ? . 3_656
Se(4) H(4) 3.810 ? . 4_555
Se(4) H(5) 3.823 ? . 2_556
Fe(1) H(2) 3.683 ? . 2_557
Fe(1) H(15) 3.604 ? . 4_455
Cl(1) H(2) 3.167 ? . 2_557
Cl(1) H(3) 2.954 ? . 2_557
Cl(1) H(4) 3.801 ? . 2_557
Cl(1) H(7) 3.490 ? . 1_556
Cl(1) H(8) 3.737 ? . 1_556
Cl(1) H(13) 3.020 ? . 2_557
Cl(1) H(14) 3.792 ? . 2_557
Cl(1) H(14) 2.896 ? . 4_455
Cl(1) H(15) 3.489 ? . 4_455
Cl(1) H(16) 3.452 ? . 4_455
Cl(2) H(1) 3.999 ? . 2_557
Cl(2) H(2) 3.178 ? . 2_557
Cl(2) H(3) 3.869 ? . 2_557
Cl(2) H(4) 3.083 ? . 2_557
Cl(2) H(5) 3.144 ? . 2_556
Cl(2) H(5) 3.084 ? . 4_556
Cl(2) H(6) 3.362 ? . 4_556
Cl(2) H(7) 3.711 ? . 4_556
Cl(2) H(8) 3.887 ? . 2_556
Cl(2) H(11) 3.923 ? . 1_556
Cl(2) H(16) 3.759 ? . .
Cl(3) H(5) 3.994 ? . 2_556
Cl(3) H(9) 2.817 ? . 2_556
Cl(3) H(10) 3.337 ? . 2_556
Cl(3) H(14) 3.728 ? . 4_455
Cl(3) H(15) 3.160 ? . 4_455
Cl(4) H(3) 3.063 ? . .
Cl(4) H(4) 3.353 ? . .
Cl(4) H(8) 2.983 ? . 1_556
Cl(4) H(9) 3.728 ? . 1_556
Cl(4) H(10) 3.417 ? . 1_556
Cl(4) H(11) 2.965 ? . 1_556
Cl(4) H(13) 3.224 ? . .
Cl(4) H(15) 3.980 ? . 4_455
Cl(4) H(16) 3.753 ? . .
S(6) H(12) 3.037 ? . 4_455
S(11) H(1) 3.977 ? . 2_556
S(13) H(1) 2.998 ? . 4_555
S(13) H(4) 3.923 ? . 4_555
S(14) H(1) 3.184 ? . 4_555
O(2) H(1) 3.564 ? . 2_556
O(2) H(2) 3.097 ? . 2_556
O(2) H(6) 2.941 ? . 4_555
O(4) H(15) 3.232 ? . 4_455
C(8) H(10) 3.927 ? . .
C(8) H(12) 3.717 ? . 4_455
C(9) H(10) 3.983 ? . .
C(9) H(12) 2.939 ? . 4_455
C(10) H(6) 3.689 ? . 3_556
C(11) H(13) 3.973 ? . .
C(11) H(15) 3.657 ? . 4_455
C(12) H(1) 3.817 ? . 3_556
C(12) H(10) 3.665 ? . .
C(12) H(11) 3.602 ? . 4_455
C(12) H(12) 3.701 ? . 4_455
C(13) H(10) 3.268 ? . .
C(13) H(11) 3.482 ? . 4_455
C(13) H(12) 3.398 ? . 4_455
C(13) H(16) 3.301 ? . 4_454
C(19) H(2) 3.975 ? . 2_556
C(21) H(9) 3.925 ? . 3_656
C(22) H(4) 3.985 ? . 4_555
C(23) H(8) 3.668 ? . .
C(23) H(14) 3.954 ? . 3_656
C(24) H(6) 3.146 ? . 4_555
C(24) H(7) 3.393 ? . 4_555
C(25) H(3) 3.711 ? . .
C(25) H(9) 3.563 ? . 3_656
C(25) H(14) 3.616 ? . 3_657
C(26) H(4) 3.695 ? . 4_555
C(26) H(7) 3.380 ? . 4_556
H(1) Cl(2) 3.999 ? . 2_547
H(1) S(11) 3.977 ? . 2_546
H(1) S(13) 2.998 ? . 4_455
H(1) S(14) 3.184 ? . 4_455
H(1) O(2) 3.564 ? . 2_546
H(1) C(12) 3.817 ? . 3_556
H(1) H(5) 3.823 ? . 3_556
H(1) H(6) 3.189 ? . 3_556
H(2) Se(2) 3.538 ? . 2_546
H(2) Fe(1) 3.683 ? . 2_547
H(2) Cl(1) 3.167 ? . 2_547
H(2) Cl(2) 3.178 ? . 2_547
H(2) O(2) 3.097 ? . 2_546
H(2) C(19) 3.975 ? . 2_546
H(2) H(6) 3.294 ? . 3_556
H(2) H(11) 3.747 ? . 2_546
H(3) Se(3) 3.610 ? . .
H(3) Cl(1) 2.954 ? . 2_547
H(3) Cl(2) 3.869 ? . 2_547
H(3) Cl(4) 3.063 ? . .
H(3) C(25) 3.711 ? . .
H(3) H(13) 3.034 ? . .
H(4) Se(4) 3.810 ? . 4_455
H(4) Cl(1) 3.801 ? . 2_547
H(4) Cl(2) 3.083 ? . 2_547
H(4) Cl(4) 3.353 ? . .
H(4) S(13) 3.923 ? . 4_455
H(4) C(22) 3.985 ? . 4_455
H(4) C(26) 3.695 ? . 4_455
H(4) H(15) 3.101 ? . 4_455
H(4) H(16) 3.803 ? . 4_455
H(5) Se(4) 3.823 ? . 2_546
H(5) Cl(2) 3.144 ? . 2_546
H(5) Cl(2) 3.084 ? . 4_454
H(5) Cl(3) 3.994 ? . 2_546
H(5) H(1) 3.823 ? . 3_556
H(5) H(10) 3.954 ? . .
H(6) Cl(2) 3.362 ? . 4_454
H(6) O(2) 2.941 ? . 4_455
H(6) C(10) 3.689 ? . 3_556
H(6) C(24) 3.146 ? . 4_455
H(6) H(1) 3.189 ? . 3_556
H(6) H(2) 3.294 ? . 3_556
H(6) H(11) 2.876 ? . 4_455
H(6) H(12) 3.089 ? . 4_455
H(7) Cl(1) 3.490 ? . 1_554
H(7) Cl(2) 3.711 ? . 4_454
H(7) C(24) 3.393 ? . 4_455
H(7) C(26) 3.380 ? . 4_454
H(7) H(11) 2.874 ? . 4_455
H(7) H(12) 3.087 ? . 4_455
H(7) H(15) 3.633 ? . 4_454
H(7) H(16) 2.457 ? . 4_454
H(8) Cl(1) 3.737 ? . 1_554
H(8) Cl(2) 3.887 ? . 2_546
H(8) Cl(4) 2.983 ? . 1_554
H(8) C(23) 3.668 ? . .
H(8) H(9) 3.920 ? . .
H(8) H(10) 2.751 ? . .
H(8) H(16) 3.374 ? . 4_454
H(9) Se(3) 3.115 ? . 3_656
H(9) Cl(3) 2.817 ? . 2_546
H(9) Cl(4) 3.728 ? . 1_554
H(9) C(21) 3.925 ? . 3_656
H(9) C(25) 3.563 ? . 3_656
H(9) H(8) 3.920 ? . .
H(9) H(14) 3.042 ? . 3_656
H(10) Se(1) 3.163 ? . .
H(10) Se(2) 3.281 ? . .
H(10) Cl(3) 3.337 ? . 2_546
H(10) Cl(4) 3.417 ? . 1_554
H(10) C(8) 3.927 ? . .
H(10) C(9) 3.983 ? . .
H(10) C(12) 3.665 ? . .
H(10) C(13) 3.268 ? . .
H(10) H(5) 3.954 ? . .
H(10) H(8) 2.751 ? . .
H(11) Se(2) 3.985 ? . 4_555
H(11) Cl(2) 3.923 ? . 1_554
H(11) Cl(4) 2.965 ? . 1_554
H(11) C(12) 3.602 ? . 4_555
H(11) C(13) 3.482 ? . 4_555
H(11) H(2) 3.747 ? . 2_556
H(11) H(6) 2.876 ? . 4_555
H(11) H(7) 2.874 ? . 4_555
H(11) H(16) 3.754 ? . 1_554
H(12) Se(2) 3.096 ? . 4_555
H(12) Se(3) 3.318 ? . 3_656
H(12) S(6) 3.037 ? . 4_555
H(12) C(8) 3.717 ? . 4_555
H(12) C(9) 2.939 ? . 4_555
H(12) C(12) 3.701 ? . 4_555
H(12) C(13) 3.398 ? . 4_555
H(12) H(6) 3.089 ? . 4_555
H(12) H(7) 3.087 ? . 4_555
H(13) Cl(1) 3.020 ? . 2_547
H(13) Cl(4) 3.224 ? . .
H(13) C(11) 3.973 ? . .
H(13) H(3) 3.034 ? . .
H(13) H(14) 3.239 ? . 3_657
H(14) Cl(1) 3.792 ? . 2_547
H(14) Cl(1) 2.896 ? . 4_555
H(14) Cl(3) 3.728 ? . 4_555
H(14) C(23) 3.954 ? . 3_656
H(14) C(25) 3.616 ? . 3_657
H(14) H(9) 3.042 ? . 3_656
H(14) H(13) 3.239 ? . 3_657
H(14) H(14) 3.096 ? . 3_657
H(15) Fe(1) 3.604 ? . 4_555
H(15) Cl(1) 3.489 ? . 4_555
H(15) Cl(3) 3.160 ? . 4_555
H(15) Cl(4) 3.980 ? . 4_555
H(15) O(4) 3.232 ? . 4_555
H(15) C(11) 3.657 ? . 4_555
H(15) H(4) 3.101 ? . 4_555
H(15) H(7) 3.633 ? . 4_556
H(16) Cl(1) 3.452 ? . 4_555
H(16) Cl(2) 3.759 ? . .
H(16) Cl(4) 3.753 ? . .
H(16) C(13) 3.301 ? . 4_556
H(16) H(4) 3.803 ? . 4_555
H(16) H(7) 2.457 ? . 4_556
H(16) H(8) 3.374 ? . 4_556
H(16) H(11) 3.754 ? . 1_556

loop_
_geom_torsion_atom_site_label_1
_geom_torsion_atom_site_label_2
_geom_torsion_atom_site_label_3
_geom_torsion_atom_site_label_4
_geom_torsion
_geom_torsion_publ_flag
_geom_torsion_site_symmetry_1
_geom_torsion_site_symmetry_2
_geom_torsion_site_symmetry_3
_geom_torsion_site_symmetry_4
C(8) Se(1) C(12) C(13) 69.1(5) ? . . . .
C(12) Se(1) C(8) S(5) 127.9(3) ? . . . .
C(12) Se(1) C(8) C(9) -46.2(4) ? . . . .
C(9) Se(2) C(13) C(12) -9.7(5) ? . . . .
C(13) Se(2) C(9) S(6) -142.1(2) ? . . . .
C(13) Se(2) C(9) C(8) 36.5(4) ? . . . .
C(21) Se(3) C(25) C(26) 4.9(5) ? . . . .
C(25) Se(3) C(21) S(12) 142.2(2) ? . . . .
C(25) Se(3) C(21) C(22) -40.5(4) ? . . . .
C(22) Se(4) C(26) C(25) -74.0(5) ? . . . .
C(26) Se(4) C(22) S(13) -131.8(3) ? . . . .
C(26) Se(4) C(22) C(21) 42.8(4) ? . . . .
C(1) S(1) C(3) C(4) -1.3(3) ? . . . .
C(1) S(1) C(3) C(7) -177.3(3) ? . . . .
C(3) S(1) C(1) S(2) 1.9(2) ? . . . .
C(3) S(1) C(1) C(2) -177.8(3) ? . . . .
C(1) S(2) C(4) S(7) 179.5(2) ? . . . .
C(1) S(2) C(4) C(3) 0.8(3) ? . . . .
C(4) S(2) C(1) S(1) -1.7(2) ? . . . .
C(4) S(2) C(1) C(2) 177.9(3) ? . . . .
C(2) S(3) C(5) O(3) 180.0(2) ? . . . .
C(2) S(3) C(5) C(6) -1.5(3) ? . . . .
C(5) S(3) C(2) S(4) 3.4(2) ? . . . .
C(5) S(3) C(2) C(1) -176.4(3) ? . . . .
C(2) S(4) C(6) O(4) -179.1(3) ? . . . .
C(2) S(4) C(6) C(5) 2.7(3) ? . . . .
C(6) S(4) C(2) S(3) -3.7(2) ? . . . .
C(6) S(4) C(2) C(1) 176.0(3) ? . . . .
C(7) S(5) C(8) Se(1) -176.2(2) ? . . . .
C(7) S(5) C(8) C(9) -1.4(3) ? . . . .
C(8) S(5) C(7) S(6) 0.8(2) ? . . . .
C(8) S(5) C(7) C(3) 178.0(3) ? . . . .
C(7) S(6) C(9) Se(2) 177.8(2) ? . . . .
C(7) S(6) C(9) C(8) -0.8(4) ? . . . .
C(9) S(6) C(7) S(5) -0.2(2) ? . . . .
C(9) S(6) C(7) C(3) -177.1(4) ? . . . .
C(14) S(8) C(16) C(17) -1.1(3) ? . . . .
C(14) S(8) C(16) C(20) -176.8(3) ? . . . .
C(16) S(8) C(14) S(9) 2.1(2) ? . . . .
C(16) S(8) C(14) C(15) -174.7(3) ? . . . .
C(14) S(9) C(17) S(14) -179.0(2) ? . . . .
C(14) S(9) C(17) C(16) 1.5(3) ? . . . .
C(17) S(9) C(14) S(8) -2.3(2) ? . . . .
C(17) S(9) C(14) C(15) 174.7(3) ? . . . .
C(15) S(10) C(18) O(1) -174.7(3) ? . . . .
C(15) S(10) C(18) C(19) 1.3(4) ? . . . .
C(18) S(10) C(15) S(11) -2.3(2) ? . . . .
C(18) S(10) C(15) C(14) 178.7(3) ? . . . .
C(15) S(11) C(19) O(2) 178.3(3) ? . . . .
C(15) S(11) C(19) C(18) -1.5(4) ? . . . .
C(19) S(11) C(15) S(10) 2.4(2) ? . . . .
C(19) S(11) C(15) C(14) -178.6(3) ? . . . .
C(20) S(12) C(21) Se(3) 173.9(2) ? . . . .
C(20) S(12) C(21) C(22) -3.7(3) ? . . . .
C(21) S(12) C(20) S(13) 3.9(2) ? . . . .
C(21) S(12) C(20) C(16) -179.5(3) ? . . . .
C(20) S(13) C(22) Se(4) 175.1(2) ? . . . .
C(20) S(13) C(22) C(21) 0.3(3) ? . . . .
C(22) S(13) C(20) S(12) -2.9(2) ? . . . .
C(22) S(13) C(20) C(16) -179.3(3) ? . . . .
C(18) O(1) C(23) C(24) 52.5(5) ? . . . .
C(23) O(1) C(18) S(10) 153.8(3) ? . . . .
C(23) O(1) C(18) C(19) -22.0(6) ? . . . .
C(19) O(2) C(24) C(23) 33.3(4) ? . . . .
C(24) O(2) C(19) S(11) 177.7(3) ? . . . .
C(24) O(2) C(19) C(18) -2.4(6) ? . . . .
C(5) O(3) C(10) C(11) -41.8(4) ? . . . .
C(10) O(3) C(5) S(3) -167.7(2) ? . . . .
C(10) O(3) C(5) C(6) 13.9(5) ? . . . .
C(6) O(4) C(11) C(10) -44.9(6) ? . . . .
C(11) O(4) C(6) S(4) -161.0(3) ? . . . .
C(11) O(4) C(6) C(5) 17.1(5) ? . . . .
S(1) C(1) C(2) S(3) -0.9(5) ? . . . .
S(1) C(1) C(2) S(4) 179.4(2) ? . . . .
S(2) C(1) C(2) S(3) 179.4(2) ? . . . .
S(2) C(1) C(2) S(4) -0.3(4) ? . . . .
S(1) C(3) C(4) S(2) 0.3(4) ? . . . .
S(1) C(3) C(4) S(7) -178.3(2) ? . . . .
S(1) C(3) C(7) S(5) -0.4(4) ? . . . .
S(1) C(3) C(7) S(6) 176.4(2) ? . . . .
C(4) C(3) C(7) S(5) -176.1(3) ? . . . .
C(4) C(3) C(7) S(6) 0.7(6) ? . . . .
C(7) C(3) C(4) S(2) 176.1(3) ? . . . .
C(7) C(3) C(4) S(7) -2.5(6) ? . . . .
S(3) C(5) C(6) S(4) -0.8(4) ? . . . .
S(3) C(5) C(6) O(4) -179.0(3) ? . . . .
O(3) C(5) C(6) S(4) 177.6(3) ? . . . .
O(3) C(5) C(6) O(4) -0.6(7) ? . . . .
Se(1) C(8) C(9) Se(2) -2.6(6) ? . . . .
Se(1) C(8) C(9) S(6) 175.9(2) ? . . . .
S(5) C(8) C(9) Se(2) -177.0(2) ? . . . .
S(5) C(8) C(9) S(6) 1.6(5) ? . . . .
O(3) C(10) C(11) O(4) 59.5(5) ? . . . .
Se(1) C(12) C(13) Se(2) -43.6(7) ? . . . .
S(8) C(14) C(15) S(10) -2.1(5) ? . . . .
S(8) C(14) C(15) S(11) 178.9(2) ? . . . .
S(9) C(14) C(15) S(10) -178.8(2) ? . . . .
S(9) C(14) C(15) S(11) 2.3(4) ? . . . .
S(8) C(16) C(17) S(9) -0.3(4) ? . . . .
S(8) C(16) C(17) S(14) -179.7(2) ? . . . .
S(8) C(16) C(20) S(12) 4.5(4) ? . . . .
S(8) C(16) C(20) S(13) -179.2(2) ? . . . .
C(17) C(16) C(20) S(12) -170.9(3) ? . . . .
C(17) C(16) C(20) S(13) 5.4(6) ? . . . .
C(20) C(16) C(17) S(9) 175.2(3) ? . . . .
C(20) C(16) C(17) S(14) -4.2(6) ? . . . .
S(10) C(18) C(19) S(11) 0.2(4) ? . . . .
S(10) C(18) C(19) O(2) -179.7(3) ? . . . .
O(1) C(18) C(19) S(11) 175.9(3) ? . . . .
O(1) C(18) C(19) O(2) -3.9(8) ? . . . .
Se(3) C(21) C(22) Se(4) 10.4(6) ? . . . .
Se(3) C(21) C(22) S(13) -175.0(2) ? . . . .
S(12) C(21) C(22) Se(4) -172.2(2) ? . . . .
S(12) C(21) C(22) S(13) 2.4(5) ? . . . .
O(1) C(23) C(24) O(2) -60.7(5) ? . . . .
Se(3) C(25) C(26) Se(4) 50.5(6) ? . . . .
